data_7159105
loop_
_publ_author_name
'Hsueh, Nai-Chen'
'Chen, Kuan-Ting'
'Chang, Meng-Yang'

_publ_section_title
;
 Tandem <i>C</i>- and <i>O</i>-alkylative annulation of
 &#x3b2;-ketosulfones with 1,2-bisbromomethyl arenes: one-pot construction
 of sulfonyl indanes and dioxadibenzofused macrocycles.
;
_journal_issue 7
_journal_name_full 'Organic &amp; biomolecular chemistry'
_journal_page_first 1487
_journal_page_last 1500
_journal_paper_doi 10.1039/d2ob02199d
_journal_volume 21
_journal_year 2023
_chemical_formula_moiety 'C23 H20 O3 S'
_chemical_formula_sum 'C23 H20 O3 S'
_chemical_formula_weight 376.45
_space_group_crystal_system orthorhombic
_space_group_IT_number 61
_space_group_name_Hall '-P 2ac 2ab'
_space_group_name_H-M_alt 'P b c a'
_atom_sites_solution_hydrogens geom
_atom_sites_solution_primary dual
_audit_creation_date 2020-04-24
_audit_creation_method
;
Olex2 1.3-ac4
(compiled 2019.04.23 svn.r3594 for Rigaku Oxford Diffraction, GUI svn.r5739)
;
_audit_update_record
;
2020-11-03 deposited with the CCDC.	2023-01-13 downloaded from the CCDC.
;
_cell_angle_alpha 90
_cell_angle_beta 90
_cell_angle_gamma 90
_cell_formula_units_Z 8
_cell_length_a 15.9413(2)
_cell_length_b 11.76610(10)
_cell_length_c 19.6971(2)
_cell_measurement_reflns_used 45226
_cell_measurement_temperature 113(2)
_cell_measurement_theta_max 26.9910
_cell_measurement_theta_min 2.1540
_cell_volume 3694.52(7)
_computing_cell_refinement 'CrysAlisPro 1.171.41.56a (Rigaku OD, 2020)'
_computing_data_collection 'CrysAlisPro 1.171.41.56a (Rigaku OD, 2020)'
_computing_data_reduction 'CrysAlisPro 1.171.41.56a (Rigaku OD, 2020)'
_computing_molecular_graphics 'Olex2 (Dolomanov et al., 2009)'
_computing_publication_material 'Olex2 (Dolomanov et al., 2009)'
_computing_structure_refinement 'ShelXL (Sheldrick, 2015)'
_computing_structure_solution 'ShelXT (Sheldrick, 2015)'
_diffrn_ambient_temperature 113(2)
_diffrn_detector 'Hybrid Pixel Array Detector'
_diffrn_detector_area_resol_mean 10.0000
_diffrn_measured_fraction_theta_full 1.000
_diffrn_measured_fraction_theta_max 0.980
_diffrn_measurement_details
;
List of Runs (angles in degrees, time in seconds):

  # Type    Start    End  Width  t~exp~   \w     \q     \k     \f   Frames
#--------------------------------------------------------------------------
  1  \w      5.00  53.00   0.50   11.09    --   10.60  36.00-165.00   96
  2  \w    -70.00 -44.00   0.50   11.09    --   10.60 -36.00  37.00   52
  3  \w     14.00  39.00   0.50   11.09    --  -10.90  36.00-165.00   50
  4  \w    -61.00 -36.00   0.50   11.09    --  -10.90 -36.00  37.00   50
  5  \w     -5.00  35.00   0.50   11.09    --   10.60  82.00 -60.00   80
  6  \w    -33.00  -1.00   0.50   11.09    --   10.60 -57.00 -60.00   64
  7  \w      0.00  26.00   0.50   11.09    --   10.60  82.00-120.00   52
  8  \w     16.00  41.00   0.50   11.09    --   10.60 -57.00 -60.00   50
  9  \w    -14.00  11.00   0.50   11.09    --   10.60  82.00  30.00   50
 10  \w    -14.00 100.00   0.50   11.09    --   10.60  82.00 150.00  228
 11  \w    -14.00  97.00   0.50   11.09    --   10.60  82.00  90.00  222
 12  \w     45.00  91.00   0.50   11.09    --   10.60  82.00-120.00   92
 13  \w     62.00  88.00   0.50   11.09    --   10.60  82.00 -60.00   52
 14  \w    -17.00 100.00   0.50   11.09    --   10.60  57.00-120.00  234
 15  \w    -50.00 -13.00   0.50   11.09    --   10.60 -77.00-150.00   74
 16  \w     -4.00 100.00   0.50   11.09    --   10.60  57.00 -30.00  208
 17  \w     -7.00  40.00   0.50   11.09    --   10.60  82.00-150.00   94
 18  \w     16.00  83.00   0.50   11.09    --   10.60  82.00  30.00  134
 19  \w     27.00  53.00   0.50   11.09    --   10.60  77.00  60.00   52
 20  \w     54.00  97.00   0.50   11.09    --   10.60  77.00  60.00   86
 21  \w    -97.00  12.00   0.50   11.09    --  -10.90 -82.00-150.00  218
 22  \w    -21.00   4.00   0.50   11.09    --  -10.90 -82.00  30.00   50
 23  \w    -73.00 -48.00   0.50   11.09    --  -10.90 -82.00  30.00   50
 24  \w    -28.00   9.00   0.50   11.09    --  -10.90 -82.00 -30.00   74
 25  \w    -69.00 -43.00   0.50   11.09    --  -10.90 -82.00 -30.00   52
;
_diffrn_measurement_device 'four-circle diffractometer'
_diffrn_measurement_device_type 'XtaLAB Pro II AFC12 (RINC): Kappa single'
_diffrn_measurement_method '\w scans'
_diffrn_orient_matrix_type 'CrysAlisPro convention (1999,Acta A55,543-557)'
_diffrn_orient_matrix_UB_11 -0.0430561000
_diffrn_orient_matrix_UB_12 -0.0093250000
_diffrn_orient_matrix_UB_13 -0.0071809000
_diffrn_orient_matrix_UB_21 -0.0100440000
_diffrn_orient_matrix_UB_22 0.0532595000
_diffrn_orient_matrix_UB_23 0.0147718000
_diffrn_orient_matrix_UB_31 0.0050318000
_diffrn_orient_matrix_UB_32 0.0266428000
_diffrn_orient_matrix_UB_33 -0.0320478000
_diffrn_radiation_monochromator mirror
_diffrn_radiation_probe x-ray
_diffrn_radiation_type 'Mo K\a'
_diffrn_radiation_wavelength 0.71073
_diffrn_reflns_av_R_equivalents 0.0305
_diffrn_reflns_av_unetI/netI 0.0132
_diffrn_reflns_Laue_measured_fraction_full 1.000
_diffrn_reflns_Laue_measured_fraction_max 0.980
_diffrn_reflns_limit_h_max 19
_diffrn_reflns_limit_h_min -20
_diffrn_reflns_limit_k_max 13
_diffrn_reflns_limit_k_min -14
_diffrn_reflns_limit_l_max 25
_diffrn_reflns_limit_l_min -24
_diffrn_reflns_number 73544
_diffrn_reflns_point_group_measured_fraction_full 1.000
_diffrn_reflns_point_group_measured_fraction_max 0.980
_diffrn_reflns_theta_full 25.242
_diffrn_reflns_theta_max 27.058
_diffrn_reflns_theta_min 2.068
_diffrn_source 'micro-focus sealed X-ray tube'
_diffrn_source_type 'Rigaku (Mo) X-ray Source'
_exptl_absorpt_coefficient_mu 0.196
_exptl_absorpt_correction_T_max 1.00000
_exptl_absorpt_correction_T_min 0.73551
_exptl_absorpt_correction_type multi-scan
_exptl_absorpt_process_details
;
CrysAlisPro 1.171.41.56a (Rigaku Oxford Diffraction, 2020)
Empirical absorption correction using spherical harmonics,
 implemented in SCALE3 ABSPACK scaling algorithm.
;
_exptl_crystal_colour 'clear light colourless'
_exptl_crystal_colour_lustre clear
_exptl_crystal_colour_modifier light
_exptl_crystal_colour_primary colourless
_exptl_crystal_density_diffrn 1.354
_exptl_crystal_description block
_exptl_crystal_F_000 1584
_exptl_crystal_size_max 0.15
_exptl_crystal_size_mid 0.15
_exptl_crystal_size_min 0.15
_refine_diff_density_max 0.379
_refine_diff_density_min -0.420
_refine_diff_density_rms 0.043
_refine_ls_extinction_coef 0.0012(2)
_refine_ls_extinction_expression Fc^*^=kFc[1+0.001xFc^2^\l^3^/sin(2\q)]^-1/4^
_refine_ls_extinction_method 'SHELXL-2018/3 (Sheldrick 2018)'
_refine_ls_goodness_of_fit_ref 1.060
_refine_ls_hydrogen_treatment constr
_refine_ls_matrix_type full
_refine_ls_number_parameters 246
_refine_ls_number_reflns 3978
_refine_ls_number_restraints 0
_refine_ls_restrained_S_all 1.060
_refine_ls_R_factor_all 0.0346
_refine_ls_R_factor_gt 0.0313
_refine_ls_shift/su_max 0.001
_refine_ls_shift/su_mean 0.000
_refine_ls_structure_factor_coef Fsqd
_refine_ls_weighting_details 'w=1/[\s^2^(Fo^2^)+(0.0380P)^2^+2.0008P] where P=(Fo^2^+2Fc^2^)/3'
_refine_ls_weighting_scheme calc
_refine_ls_wR_factor_gt 0.0806
_refine_ls_wR_factor_ref 0.0823
_reflns_Friedel_coverage 0.000
_reflns_number_gt 3623
_reflns_number_total 3978
_reflns_threshold_expression 'I > 2\s(I)'
_cod_data_source_file d2ob02199d2.cif
_cod_data_source_block k10904-myc-a
_cod_depositor_comments 'Adding full bibliography for 7159105--7159114.cif.'
_cod_database_code 7159105
_shelx_shelxl_version_number 2018/3
_chemical_oxdiff_formula 'C23 H20 O3 S1'
_shelx_space_group_comment
;
The symmetry employed for this shelxl refinement is uniquely defined
by the following loop, which should always be used as a source of
symmetry information in preference to the above space-group names.
They are only intended as comments.
;
_diffrn_oxdiff_digest_frames
;
012e5d2c132879a120621bf29690a1a452000256284
;
_reflns_odcompleteness_completeness 99.95
_reflns_odcompleteness_iscentric 1
_reflns_odcompleteness_theta 26.32
_olex2_refinement_description
;
1. Fixed Uiso
 At 1.2 times of:
  All C(H) groups, All C(H,H) groups
 At 1.5 times of:
  All C(H,H,H) groups
2.a Secondary CH2 refined with riding coordinates:
 C9(H9A,H9B), C16(H16A,H16B)
2.b Aromatic/amide H refined with riding coordinates:
 C3(H3), C4(H4), C5(H5), C6(H6), C7(H7), C11(H11), C12(H12), C13(H13),
 C14(H14), C18(H18), C19(H19), C21(H21), C22(H22)
2.c Idealised Me refined as rotating group:
 C23(H23A,H23B,H23C)
;
_olex2_submission_special_instructions 'No special instructions were received'
_oxdiff_exptl_absorpt_empirical_details
;
Empirical correction (ABSPACK) includes:
- Absorption correction using spherical harmonics
- Frame scaling
;
_oxdiff_exptl_absorpt_empirical_full_max 1.144
_oxdiff_exptl_absorpt_empirical_full_min 0.825

loop_
_space_group_symop_operation_xyz
'x, y, z'
'-x+1/2, -y, z+1/2'
'-x, y+1/2, -z+1/2'
'x+1/2, -y+1/2, -z'
'-x, -y, -z'
'x-1/2, y, -z-1/2'
'x, -y-1/2, z-1/2'
'-x-1/2, y-1/2, z'

loop_
_atom_site_label
_atom_site_type_symbol
_atom_site_fract_x
_atom_site_fract_y
_atom_site_fract_z
_atom_site_U_iso_or_equiv
_atom_site_adp_type
_atom_site_occupancy
_atom_site_site_symmetry_order
_atom_site_calc_flag
_atom_site_refinement_flags_posn
_atom_site_refinement_flags_adp
_atom_site_refinement_flags_occupancy
_atom_site_disorder_assembly
_atom_site_disorder_group
S1 S 0.41967(2) 0.79064(2) 0.52675(2) 0.01507(9) Uani 1 1 d . . . . .
O1 O 0.56916(6) 0.61120(8) 0.58081(5) 0.0213(2) Uani 1 1 d . . . . .
O2 O 0.43226(5) 0.87342(7) 0.57995(5) 0.0208(2) Uani 1 1 d . . . . .
O3 O 0.37371(6) 0.82410(8) 0.46716(5) 0.0220(2) Uani 1 1 d . . . . .
C1 C 0.57501(7) 0.70870(10) 0.56085(6) 0.0153(2) Uani 1 1 d . . . . .
C2 C 0.63430(7) 0.78891(10) 0.59538(6) 0.0157(2) Uani 1 1 d . . . . .
C3 C 0.70516(8) 0.74021(11) 0.62510(6) 0.0207(3) Uani 1 1 d . . . . .
H3 H 0.713700 0.662215 0.621827 0.025 Uiso 1 1 calc R . . . .
C4 C 0.76288(8) 0.80675(12) 0.65940(7) 0.0254(3) Uani 1 1 d . . . . .
H4 H 0.810627 0.773879 0.678123 0.030 Uiso 1 1 calc R . . . .
C5 C 0.74914(9) 0.92288(12) 0.66573(7) 0.0254(3) Uani 1 1 d . . . . .
H5 H 0.787388 0.967749 0.689234 0.030 Uiso 1 1 calc R . . . .
C6 C 0.67839(8) 0.97200(11) 0.63700(6) 0.0217(3) Uani 1 1 d . . . . .
H6 H 0.668873 1.049526 0.642036 0.026 Uiso 1 1 calc R . . . .
C7 C 0.62181(8) 0.90605(11) 0.60084(6) 0.0182(3) Uani 1 1 d . . . . .
H7 H 0.575595 0.939781 0.580235 0.022 Uiso 1 1 calc R . . . .
C8 C 0.52346(7) 0.74424(10) 0.49809(6) 0.0145(2) Uani 1 1 d . . . . .
C9 C 0.56087(8) 0.84304(10) 0.45490(6) 0.0168(2) Uani 1 1 d . . . . .
H9A H 0.532358 0.914068 0.464522 0.020 Uiso 1 1 calc R . . . .
H9B H 0.620275 0.852334 0.464007 0.020 Uiso 1 1 calc R . . . .
C10 C 0.54642(8) 0.80695(11) 0.38252(6) 0.0177(3) Uani 1 1 d . . . . .
C11 C 0.56086(8) 0.86922(11) 0.32381(7) 0.0223(3) Uani 1 1 d . . . . .
H11 H 0.579453 0.944033 0.326195 0.027 Uiso 1 1 calc R . . . .
C12 C 0.54695(9) 0.81735(12) 0.26131(7) 0.0260(3) Uani 1 1 d . . . . .
H12 H 0.557137 0.857538 0.221493 0.031 Uiso 1 1 calc R . . . .
C13 C 0.51794(9) 0.70589(12) 0.25782(7) 0.0251(3) Uani 1 1 d . . . . .
H13 H 0.508775 0.672367 0.215706 0.030 Uiso 1 1 calc R . . . .
C14 C 0.50259(8) 0.64440(11) 0.31663(7) 0.0207(3) Uani 1 1 d . . . . .
H14 H 0.482306 0.570390 0.314327 0.025 Uiso 1 1 calc R . . . .
C15 C 0.51807(7) 0.69540(10) 0.37906(6) 0.0171(2) Uani 1 1 d . . . . .
C16 C 0.51185(8) 0.64270(10) 0.44841(6) 0.0171(2) Uani 1 1 d . . . . .
H16A H 0.555449 0.586247 0.454993 0.020 Uiso 1 1 calc R . . . .
H16B H 0.457605 0.606953 0.454866 0.020 Uiso 1 1 calc R . . . .
C17 C 0.37011(7) 0.67092(10) 0.56260(6) 0.0154(2) Uani 1 1 d . . . . .
C18 C 0.31692(7) 0.60361(11) 0.52350(6) 0.0179(3) Uani 1 1 d . . . . .
H18 H 0.305994 0.622259 0.478475 0.021 Uiso 1 1 calc R . . . .
C19 C 0.28052(8) 0.50847(11) 0.55262(7) 0.0196(3) Uani 1 1 d . . . . .
H19 H 0.244962 0.463174 0.526764 0.024 Uiso 1 1 calc R . . . .
C20 C 0.29637(7) 0.47936(11) 0.62034(6) 0.0188(3) Uani 1 1 d . . . . .
C21 C 0.34713(8) 0.55107(11) 0.65897(6) 0.0186(3) Uani 1 1 d . . . . .
H21 H 0.356184 0.534588 0.704564 0.022 Uiso 1 1 calc R . . . .
C22 C 0.38420(8) 0.64613(10) 0.63076(6) 0.0174(2) Uani 1 1 d . . . . .
H22 H 0.418184 0.693012 0.657001 0.021 Uiso 1 1 calc R . . . .
C23 C 0.26136(9) 0.37192(12) 0.65044(7) 0.0260(3) Uani 1 1 d . . . . .
H23A H 0.203732 0.383671 0.662711 0.039 Uiso 1 1 calc GR . . . .
H23B H 0.293006 0.351801 0.690127 0.039 Uiso 1 1 calc GR . . . .
H23C H 0.265000 0.311682 0.617695 0.039 Uiso 1 1 calc GR . . . .

loop_
_atom_site_aniso_label
_atom_site_aniso_U_11
_atom_site_aniso_U_22
_atom_site_aniso_U_33
_atom_site_aniso_U_23
_atom_site_aniso_U_13
_atom_site_aniso_U_12
S1 0.01459(15) 0.01118(15) 0.01943(16) 0.00086(11) -0.00024(11) 0.00079(10)
O1 0.0244(5) 0.0149(4) 0.0247(5) 0.0042(4) -0.0032(4) -0.0002(4)
O2 0.0206(4) 0.0144(4) 0.0273(5) -0.0048(4) 0.0037(4) -0.0008(3)
O3 0.0200(4) 0.0197(5) 0.0263(5) 0.0067(4) -0.0037(4) 0.0024(4)
C1 0.0148(5) 0.0143(6) 0.0167(6) 0.0003(4) 0.0026(4) 0.0019(4)
C2 0.0161(5) 0.0170(6) 0.0139(5) 0.0017(4) 0.0012(4) -0.0011(4)
C3 0.0207(6) 0.0192(6) 0.0223(6) 0.0032(5) -0.0009(5) 0.0016(5)
C4 0.0201(6) 0.0294(7) 0.0267(7) 0.0056(6) -0.0070(5) 0.0000(5)
C5 0.0256(6) 0.0277(7) 0.0228(6) 0.0020(5) -0.0062(5) -0.0095(6)
C6 0.0272(7) 0.0171(6) 0.0209(6) 0.0012(5) -0.0005(5) -0.0045(5)
C7 0.0184(6) 0.0178(6) 0.0183(6) 0.0026(5) -0.0009(5) 0.0000(5)
C8 0.0145(5) 0.0121(5) 0.0170(5) -0.0002(4) 0.0010(4) 0.0003(4)
C9 0.0197(6) 0.0139(6) 0.0167(6) 0.0016(5) 0.0000(5) -0.0022(5)
C10 0.0169(6) 0.0183(6) 0.0179(6) -0.0002(5) -0.0008(5) 0.0022(5)
C11 0.0262(7) 0.0194(6) 0.0213(6) 0.0034(5) -0.0002(5) 0.0010(5)
C12 0.0329(7) 0.0276(7) 0.0176(6) 0.0055(5) -0.0005(5) 0.0050(6)
C13 0.0306(7) 0.0272(7) 0.0176(6) -0.0038(5) -0.0050(5) 0.0080(6)
C14 0.0218(6) 0.0179(6) 0.0224(6) -0.0032(5) -0.0037(5) 0.0046(5)
C15 0.0161(6) 0.0167(6) 0.0185(6) -0.0003(5) -0.0003(5) 0.0029(5)
C16 0.0200(6) 0.0131(6) 0.0182(6) -0.0022(5) 0.0011(5) 0.0003(5)
C17 0.0136(5) 0.0129(6) 0.0197(6) 0.0010(5) 0.0013(4) 0.0009(4)
C18 0.0158(6) 0.0192(6) 0.0186(6) 0.0008(5) -0.0027(5) 0.0004(5)
C19 0.0160(6) 0.0194(6) 0.0233(6) -0.0011(5) -0.0035(5) -0.0027(5)
C20 0.0142(5) 0.0189(6) 0.0233(6) 0.0024(5) 0.0011(5) 0.0003(5)
C21 0.0178(6) 0.0213(6) 0.0168(6) 0.0017(5) -0.0004(5) 0.0014(5)
C22 0.0160(5) 0.0170(6) 0.0191(6) -0.0029(5) -0.0020(5) 0.0006(5)
C23 0.0240(7) 0.0242(7) 0.0296(7) 0.0070(6) -0.0019(5) -0.0066(5)

loop_
_atom_type_symbol
_atom_type_description
_atom_type_scat_dispersion_real
_atom_type_scat_dispersion_imag
_atom_type_scat_source
C C 0.0033 0.0016 'International Tables Vol C Tables 4.2.6.8 and 6.1.1.4'
H H 0.0000 0.0000 'International Tables Vol C Tables 4.2.6.8 and 6.1.1.4'
O O 0.0106 0.0060 'International Tables Vol C Tables 4.2.6.8 and 6.1.1.4'
S S 0.1246 0.1234 'International Tables Vol C Tables 4.2.6.8 and 6.1.1.4'

loop_
_geom_angle_atom_site_label_1
_geom_angle_atom_site_label_2
_geom_angle_atom_site_label_3
_geom_angle
_geom_angle_site_symmetry_1
_geom_angle_site_symmetry_3
_geom_angle_publ_flag
O2 S1 C8 107.40(5) . . ?
O2 S1 C17 108.08(6) . . ?
O3 S1 O2 118.56(6) . . ?
O3 S1 C8 106.87(6) . . ?
O3 S1 C17 108.50(6) . . ?
C17 S1 C8 106.87(5) . . ?
O1 C1 C2 119.71(11) . . ?
O1 C1 C8 118.30(11) . . ?
C2 C1 C8 121.94(10) . . ?
C3 C2 C1 116.25(11) . . ?
C3 C2 C7 119.23(11) . . ?
C7 C2 C1 124.50(11) . . ?
C2 C3 H3 119.6 . . ?
C4 C3 C2 120.71(12) . . ?
C4 C3 H3 119.6 . . ?
C3 C4 H4 120.2 . . ?
C3 C4 C5 119.68(12) . . ?
C5 C4 H4 120.2 . . ?
C4 C5 H5 120.0 . . ?
C6 C5 C4 120.07(12) . . ?
C6 C5 H5 120.0 . . ?
C5 C6 H6 119.8 . . ?
C7 C6 C5 120.33(12) . . ?
C7 C6 H6 119.8 . . ?
C2 C7 H7 120.0 . . ?
C6 C7 C2 119.93(12) . . ?
C6 C7 H7 120.0 . . ?
C1 C8 S1 108.37(8) . . ?
C1 C8 C9 115.84(9) . . ?
C1 C8 C16 111.06(10) . . ?
C9 C8 S1 106.95(8) . . ?
C16 C8 S1 108.38(8) . . ?
C16 C8 C9 105.96(9) . . ?
C8 C9 H9A 110.9 . . ?
C8 C9 H9B 110.9 . . ?
H9A C9 H9B 108.9 . . ?
C10 C9 C8 104.35(10) . . ?
C10 C9 H9A 110.9 . . ?
C10 C9 H9B 110.9 . . ?
C11 C10 C9 127.93(12) . . ?
C11 C10 C15 120.77(12) . . ?
C15 C10 C9 111.26(11) . . ?
C10 C11 H11 120.7 . . ?
C10 C11 C12 118.62(12) . . ?
C12 C11 H11 120.7 . . ?
C11 C12 H12 119.7 . . ?
C11 C12 C13 120.64(12) . . ?
C13 C12 H12 119.7 . . ?
C12 C13 H13 119.7 . . ?
C14 C13 C12 120.56(12) . . ?
C14 C13 H13 119.7 . . ?
C13 C14 H14 120.6 . . ?
C13 C14 C15 118.82(12) . . ?
C15 C14 H14 120.6 . . ?
C10 C15 C14 120.57(12) . . ?
C10 C15 C16 111.50(11) . . ?
C14 C15 C16 127.87(11) . . ?
C8 C16 H16A 110.9 . . ?
C8 C16 H16B 110.9 . . ?
C15 C16 C8 104.29(10) . . ?
C15 C16 H16A 110.9 . . ?
C15 C16 H16B 110.9 . . ?
H16A C16 H16B 108.9 . . ?
C18 C17 S1 120.39(9) . . ?
C22 C17 S1 118.78(9) . . ?
C22 C17 C18 120.83(11) . . ?
C17 C18 H18 120.5 . . ?
C19 C18 C17 119.05(11) . . ?
C19 C18 H18 120.5 . . ?
C18 C19 H19 119.4 . . ?
C18 C19 C20 121.11(11) . . ?
C20 C19 H19 119.4 . . ?
C19 C20 C23 120.95(11) . . ?
C21 C20 C19 118.46(11) . . ?
C21 C20 C23 120.58(11) . . ?
C20 C21 H21 119.4 . . ?
C22 C21 C20 121.22(11) . . ?
C22 C21 H21 119.4 . . ?
C17 C22 H22 120.4 . . ?
C21 C22 C17 119.24(11) . . ?
C21 C22 H22 120.4 . . ?
C20 C23 H23A 109.5 . . ?
C20 C23 H23B 109.5 . . ?
C20 C23 H23C 109.5 . . ?
H23A C23 H23B 109.5 . . ?
H23A C23 H23C 109.5 . . ?
H23B C23 H23C 109.5 . . ?

loop_
_geom_bond_atom_site_label_1
_geom_bond_atom_site_label_2
_geom_bond_distance
_geom_bond_site_symmetry_2
_geom_bond_publ_flag
S1 O2 1.4447(9) . ?
S1 O3 1.4386(9) . ?
S1 C8 1.8314(12) . ?
S1 C17 1.7627(12) . ?
O1 C1 1.2162(15) . ?
C1 C2 1.4989(16) . ?
C1 C8 1.5422(16) . ?
C2 C3 1.3954(17) . ?
C2 C7 1.3967(17) . ?
C3 H3 0.9300 . ?
C3 C4 1.3842(19) . ?
C4 H4 0.9300 . ?
C4 C5 1.390(2) . ?
C5 H5 0.9300 . ?
C5 C6 1.3878(19) . ?
C6 H6 0.9300 . ?
C6 C7 1.3868(17) . ?
C7 H7 0.9300 . ?
C8 C9 1.5591(16) . ?
C8 C16 1.5554(16) . ?
C9 H9A 0.9700 . ?
C9 H9B 0.9700 . ?
C9 C10 1.5052(17) . ?
C10 C11 1.3882(17) . ?
C10 C15 1.3898(17) . ?
C11 H11 0.9300 . ?
C11 C12 1.3919(19) . ?
C12 H12 0.9300 . ?
C12 C13 1.392(2) . ?
C13 H13 0.9300 . ?
C13 C14 1.3875(19) . ?
C14 H14 0.9300 . ?
C14 C15 1.3905(17) . ?
C15 C16 1.5034(17) . ?
C16 H16A 0.9700 . ?
C16 H16B 0.9700 . ?
C17 C18 1.3927(17) . ?
C17 C22 1.3921(17) . ?
C18 H18 0.9300 . ?
C18 C19 1.3852(17) . ?
C19 H19 0.9300 . ?
C19 C20 1.4000(18) . ?
C20 C21 1.3949(18) . ?
C20 C23 1.5038(17) . ?
C21 H21 0.9300 . ?
C21 C22 1.3817(17) . ?
C22 H22 0.9300 . ?
C23 H23A 0.9600 . ?
C23 H23B 0.9600 . ?
C23 H23C 0.9600 . ?

loop_
_geom_torsion_atom_site_label_1
_geom_torsion_atom_site_label_2
_geom_torsion_atom_site_label_3
_geom_torsion_atom_site_label_4
_geom_torsion
_geom_torsion_site_symmetry_1
_geom_torsion_site_symmetry_2
_geom_torsion_site_symmetry_3
_geom_torsion_site_symmetry_4
_geom_torsion_publ_flag
S1 C8 C9 C10 -100.28(9) . . . . ?
S1 C8 C16 C15 98.68(9) . . . . ?
S1 C17 C18 C19 178.41(9) . . . . ?
S1 C17 C22 C21 -178.59(9) . . . . ?
O1 C1 C2 C3 29.21(16) . . . . ?
O1 C1 C2 C7 -149.10(12) . . . . ?
O1 C1 C8 S1 87.45(12) . . . . ?
O1 C1 C8 C9 -152.42(11) . . . . ?
O1 C1 C8 C16 -31.50(15) . . . . ?
O2 S1 C8 C1 51.25(9) . . . . ?
O2 S1 C8 C9 -74.29(9) . . . . ?
O2 S1 C8 C16 171.87(8) . . . . ?
O2 S1 C17 C18 150.28(10) . . . . ?
O2 S1 C17 C22 -28.79(11) . . . . ?
O3 S1 C8 C1 179.46(8) . . . . ?
O3 S1 C8 C9 53.92(9) . . . . ?
O3 S1 C8 C16 -59.92(9) . . . . ?
O3 S1 C17 C18 20.52(12) . . . . ?
O3 S1 C17 C22 -158.55(9) . . . . ?
C1 C2 C3 C4 -178.70(12) . . . . ?
C1 C2 C7 C6 176.58(11) . . . . ?
C1 C8 C9 C10 138.81(10) . . . . ?
C1 C8 C16 C15 -142.38(10) . . . . ?
C2 C1 C8 S1 -95.37(11) . . . . ?
C2 C1 C8 C9 24.77(15) . . . . ?
C2 C1 C8 C16 145.69(11) . . . . ?
C2 C3 C4 C5 1.5(2) . . . . ?
C3 C2 C7 C6 -1.69(18) . . . . ?
C3 C4 C5 C6 -0.8(2) . . . . ?
C4 C5 C6 C7 -1.2(2) . . . . ?
C5 C6 C7 C2 2.41(19) . . . . ?
C7 C2 C3 C4 -0.29(19) . . . . ?
C8 S1 C17 C18 -94.40(10) . . . . ?
C8 S1 C17 C22 86.53(10) . . . . ?
C8 C1 C2 C3 -147.94(11) . . . . ?
C8 C1 C2 C7 33.75(17) . . . . ?
C8 C9 C10 C11 173.44(12) . . . . ?
C8 C9 C10 C15 -9.02(13) . . . . ?
C9 C8 C16 C15 -15.81(12) . . . . ?
C9 C10 C11 C12 176.87(12) . . . . ?
C9 C10 C15 C14 -178.56(11) . . . . ?
C9 C10 C15 C16 -1.18(14) . . . . ?
C10 C11 C12 C13 1.0(2) . . . . ?
C10 C15 C16 C8 10.88(13) . . . . ?
C11 C10 C15 C14 -0.82(19) . . . . ?
C11 C10 C15 C16 176.56(11) . . . . ?
C11 C12 C13 C14 -0.2(2) . . . . ?
C12 C13 C14 C15 -1.1(2) . . . . ?
C13 C14 C15 C10 1.59(18) . . . . ?
C13 C14 C15 C16 -175.32(12) . . . . ?
C14 C15 C16 C8 -171.98(12) . . . . ?
C15 C10 C11 C12 -0.46(19) . . . . ?
C16 C8 C9 C10 15.19(12) . . . . ?
C17 S1 C8 C1 -64.54(9) . . . . ?
C17 S1 C8 C9 169.92(8) . . . . ?
C17 S1 C8 C16 56.09(9) . . . . ?
C17 C18 C19 C20 0.02(18) . . . . ?
C18 C17 C22 C21 2.35(18) . . . . ?
C18 C19 C20 C21 2.61(18) . . . . ?
C18 C19 C20 C23 -175.92(12) . . . . ?
C19 C20 C21 C22 -2.81(18) . . . . ?
C20 C21 C22 C17 0.38(18) . . . . ?
C22 C17 C18 C19 -2.54(18) . . . . ?
C23 C20 C21 C22 175.72(11) . . . . ?
